data_4072064
loop_
_publ_author_name
'Peckermann, Ilja'
'Robert, Dominique'
'Englert, Ulli'
'Spaniol, Thomas P.'
'Okuda, Jun'

_publ_section_title
;
 Neutral and Cationic Trimethylsilylmethyl Complexes of Indium
;
_journal_issue 18
_journal_name_full Organometallics
_journal_page_first 4817
_journal_paper_doi 10.1021/om800562z
_journal_volume 27
_journal_year 2008
_chemical_formula_moiety 'C20 H46 In O3 Si2, C24 B F20'
_chemical_formula_sum 'C44 H46 B F20 In O3 Si2'
_chemical_formula_weight 1184.62
_chemical_name_systematic
;
 ?
;
_space_group_IT_number 13
_symmetry_cell_setting monoclinic
_symmetry_space_group_name_Hall '-P 2yc'
_symmetry_space_group_name_H-M 'P 1 2/c 1'
_atom_sites_solution_hydrogens geom
_atom_sites_solution_primary direct
_atom_sites_solution_secondary difmap
_audit_creation_method SHELXL-97
_cell_angle_alpha 90.00
_cell_angle_beta 104.287(2)
_cell_angle_gamma 90.00
_cell_formula_units_Z 4
_cell_length_a 25.692(3)
_cell_length_b 10.8489(13)
_cell_length_c 18.007(2)
_cell_measurement_reflns_used 6700
_cell_measurement_temperature 130(2)
_cell_measurement_theta_max 21.62
_cell_measurement_theta_min 2.21
_cell_volume 4863.9(10)
_computing_cell_refinement 'Bruker SMART (2001)'
_computing_data_collection 'Bruker SMART (2001)'
_computing_data_reduction 'Bruker SAINT+ (1999)'
_computing_molecular_graphics 'Ortep-3 for Windows (Farrugia, 1997)'
_computing_structure_refinement 'SHELXL-97 (Sheldrick, 1997)'
_computing_structure_solution 'SHELXS-86 (Sheldrick, 1986)'
_diffrn_ambient_temperature 130(2)
_diffrn_measured_fraction_theta_full 0.998
_diffrn_measured_fraction_theta_max 0.998
_diffrn_measurement_device_type 'CCD area detector'
_diffrn_measurement_method 'omega scans'
_diffrn_radiation_monochromator graphite
_diffrn_radiation_source 'fine-focus sealed tube'
_diffrn_radiation_type MoK\a
_diffrn_radiation_wavelength 0.71073
_diffrn_reflns_av_R_equivalents 0.0638
_diffrn_reflns_av_sigmaI/netI 0.0418
_diffrn_reflns_limit_h_max 27
_diffrn_reflns_limit_h_min -27
_diffrn_reflns_limit_k_max 11
_diffrn_reflns_limit_k_min -11
_diffrn_reflns_limit_l_max 19
_diffrn_reflns_limit_l_min -19
_diffrn_reflns_number 40604
_diffrn_reflns_theta_full 22.76
_diffrn_reflns_theta_max 22.76
_diffrn_reflns_theta_min 0.82
_exptl_absorpt_coefficient_mu 0.651
_exptl_absorpt_correction_T_max 0.8647
_exptl_absorpt_correction_T_min 0.7671
_exptl_absorpt_correction_type multi-scan
_exptl_absorpt_process_details 'Bruker SADABS'
_exptl_crystal_colour colourless
_exptl_crystal_density_diffrn 1.618
_exptl_crystal_density_method 'not measured'
_exptl_crystal_description block
_exptl_crystal_F_000 2384
_exptl_crystal_size_max 0.43
_exptl_crystal_size_mid 0.34
_exptl_crystal_size_min 0.23
_refine_diff_density_max 2.403
_refine_diff_density_min -1.618
_refine_diff_density_rms 0.158
_refine_ls_extinction_method none
_refine_ls_goodness_of_fit_ref 1.191
_refine_ls_hydrogen_treatment noref
_refine_ls_matrix_type full
_refine_ls_number_parameters 648
_refine_ls_number_reflns 6560
_refine_ls_number_restraints 0
_refine_ls_restrained_S_all 1.191
_refine_ls_R_factor_all 0.0876
_refine_ls_R_factor_gt 0.0812
_refine_ls_shift/su_max 0.000
_refine_ls_shift/su_mean 0.000
_refine_ls_structure_factor_coef Fsqd
_refine_ls_weighting_details 'calc w=1/[\s^2^(Fo^2^)+(0.0180P)^2^+122.2756P] where P=(Fo^2^+2Fc^2^)/3'
_refine_ls_weighting_scheme calc
_refine_ls_wR_factor_gt 0.2065
_refine_ls_wR_factor_ref 0.2094
_reflns_number_gt 5867
_reflns_number_total 6560
_reflns_threshold_expression >2sigma(I)
_cod_data_source_file om800562z_si_001.cif
_cod_data_source_block ip2
_cod_original_sg_symbol_H-M 'P 2/c'
_cod_database_code 4072064

loop_
_symmetry_equiv_pos_as_xyz
'x, y, z'
'-x, y, -z+1/2'
'-x, -y, -z'
'x, -y, z-1/2'

loop_
_atom_site_label
_atom_site_type_symbol
_atom_site_fract_x
_atom_site_fract_y
_atom_site_fract_z
_atom_site_U_iso_or_equiv
_atom_site_adp_type
_atom_site_occupancy
_atom_site_symmetry_multiplicity
_atom_site_calc_flag
_atom_site_refinement_flags
Si1 Si 0.08994(12) 0.5743(3) 0.69642(18) 0.0246(7) Uani 1 1 d .
O1 O -0.0602(3) 0.3353(7) 0.6261(4) 0.0271(18) Uani 1 1 d .
O2 O 0.0000 0.1696(9) 0.7500 0.024(2) Uani 1 2 d S
In1 In 0.0000 0.37734(10) 0.7500 0.0179(3) Uani 1 2 d S
C1 C 0.0667(4) 0.4132(10) 0.7020(6) 0.024(3) Uani 1 1 d .
H1A H 0.0975 0.3651 0.7319 0.029 Uiso 1 1 calc R
H1B H 0.0577 0.3793 0.6494 0.029 Uiso 1 1 calc R
C2 C 0.1162(5) 0.6471(12) 0.7916(7) 0.036(3) Uani 1 1 d .
H2A H 0.1265 0.7325 0.7847 0.055 Uiso 1 1 calc R
H2B H 0.1476 0.6012 0.8202 0.055 Uiso 1 1 calc R
H2C H 0.0883 0.6460 0.8202 0.055 Uiso 1 1 calc R
C3 C 0.1448(5) 0.5752(12) 0.6454(8) 0.045(3) Uani 1 1 d .
H3A H 0.1317 0.5392 0.5943 0.068 Uiso 1 1 calc R
H3B H 0.1752 0.5268 0.6746 0.068 Uiso 1 1 calc R
H3C H 0.1564 0.6603 0.6405 0.068 Uiso 1 1 calc R
C4 C 0.0319(5) 0.6662(11) 0.6420(7) 0.033(3) Uani 1 1 d .
H4A H 0.0165 0.6265 0.5925 0.050 Uiso 1 1 calc R
H4B H 0.0440 0.7495 0.6333 0.050 Uiso 1 1 calc R
H4C H 0.0045 0.6711 0.6713 0.050 Uiso 1 1 calc R
C5 C -0.0502(5) 0.2562(15) 0.5670(7) 0.048(4) Uani 1 1 d .
H5A H -0.0248 0.1897 0.5896 0.057 Uiso 1 1 calc R
H5B H -0.0348 0.3038 0.5306 0.057 Uiso 1 1 calc R
C6 C -0.1043(6) 0.2029(12) 0.5268(8) 0.048(4) Uani 1 1 d .
H6A H -0.1076 0.1166 0.5430 0.058 Uiso 1 1 calc R
H6B H -0.1093 0.2049 0.4705 0.058 Uiso 1 1 calc R
C7 C -0.1448(5) 0.2850(13) 0.5510(7) 0.042(3) Uani 1 1 d .
H7A H -0.1714 0.3175 0.5057 0.051 Uiso 1 1 calc R
H7B H -0.1641 0.2391 0.5836 0.051 Uiso 1 1 calc R
C8 C -0.1124(5) 0.3864(12) 0.5947(8) 0.041(3) Uani 1 1 d .
H8A H -0.1103 0.4567 0.5605 0.049 Uiso 1 1 calc R
H8B H -0.1286 0.4155 0.6361 0.049 Uiso 1 1 calc R
C9 C 0.0476(5) 0.0919(10) 0.7608(7) 0.032(3) Uani 1 1 d .
H9A H 0.0758 0.1198 0.8056 0.039 Uiso 1 1 calc R
H9B H 0.0622 0.0942 0.7148 0.039 Uiso 1 1 calc R
C10 C 0.0290(5) -0.0359(12) 0.7736(9) 0.047(4) Uani 1 1 d .
H10A H 0.0312 -0.0507 0.8285 0.056 Uiso 1 1 calc R
H10B H 0.0505 -0.0992 0.7550 0.056 Uiso 1 1 calc R
Si2 Si 0.50701(14) 0.7491(4) 0.6012(2) 0.0412(9) Uani 1 1 d .
O3 O 0.4032(3) 0.5318(8) 0.6931(4) 0.0310(19) Uani 1 1 d .
O4 O 0.5000 0.3511(11) 0.7500 0.041(3) Uani 1 2 d S
In2 In 0.5000 0.55607(11) 0.7500 0.0252(3) Uani 1 2 d S
C11 C 0.5118(5) 0.5913(12) 0.6388(6) 0.033(3) Uani 1 1 d .
H11A H 0.5479 0.5598 0.6383 0.039 Uiso 1 1 calc R
H11B H 0.4854 0.5407 0.6019 0.039 Uiso 1 1 calc R
C12 C 0.5218(6) 0.7404(19) 0.5056(9) 0.073(5) Uani 1 1 d .
H12A H 0.5591 0.7141 0.5115 0.109 Uiso 1 1 calc R
H12B H 0.5165 0.8216 0.4812 0.109 Uiso 1 1 calc R
H12C H 0.4976 0.6807 0.4737 0.109 Uiso 1 1 calc R
C13 C 0.5557(7) 0.8510(16) 0.6650(12) 0.094(7) Uani 1 1 d .
H13A H 0.5496 0.8489 0.7166 0.141 Uiso 1 1 calc R
H13B H 0.5512 0.9355 0.6452 0.141 Uiso 1 1 calc R
H13C H 0.5923 0.8227 0.6671 0.141 Uiso 1 1 calc R
C14 C 0.4379(5) 0.8116(15) 0.5933(8) 0.055(4) Uani 1 1 d .
H14A H 0.4120 0.7663 0.5535 0.083 Uiso 1 1 calc R
H14B H 0.4370 0.8991 0.5796 0.083 Uiso 1 1 calc R
H14C H 0.4285 0.8021 0.6425 0.083 Uiso 1 1 calc R
C15 C 0.3770(6) 0.4998(18) 0.6147(8) 0.068(5) Uani 1 1 d .
H15A H 0.3785 0.4098 0.6062 0.081 Uiso 1 1 calc R
H15B H 0.3938 0.5432 0.5781 0.081 Uiso 1 1 calc R
C16 C 0.3198(6) 0.543(2) 0.6065(11) 0.105(9) Uani 1 1 d .
H16A H 0.3157 0.6295 0.5894 0.126 Uiso 1 1 calc R
H16B H 0.2946 0.4911 0.5686 0.126 Uiso 1 1 calc R
C17 C 0.3093(5) 0.5298(14) 0.6824(9) 0.054(4) Uani 1 1 d .
H17A H 0.2961 0.4461 0.6901 0.065 Uiso 1 1 calc R
H17B H 0.2829 0.5915 0.6905 0.065 Uiso 1 1 calc R
C18 C 0.3627(6) 0.5523(19) 0.7332(10) 0.073(5) Uani 1 1 d .
H18A H 0.3648 0.6383 0.7520 0.088 Uiso 1 1 calc R
H18B H 0.3685 0.4966 0.7780 0.088 Uiso 1 1 calc R
C19 C 0.5369(9) 0.2750(18) 0.757(3) 0.30(3) Uani 1 1 d .
H19A H 0.5650 0.2976 0.8038 0.361 Uiso 1 1 calc R
H19B H 0.5529 0.2838 0.7130 0.361 Uiso 1 1 calc R
C20 C 0.5245(8) 0.1503(17) 0.764(3) 0.22(2) Uani 1 1 d .
H20A H 0.5432 0.0974 0.7336 0.264 Uiso 1 1 calc R
H20B H 0.5338 0.1227 0.8178 0.264 Uiso 1 1 calc R
F1 F 0.1367(2) -0.0741(6) 0.6778(3) 0.0264(14) Uani 1 1 d .
F2 F 0.0492(2) -0.0199(6) 0.5720(4) 0.0320(16) Uani 1 1 d .
F3 F 0.0455(2) 0.1827(6) 0.4821(4) 0.0353(17) Uani 1 1 d .
F4 F 0.1313(3) 0.3358(6) 0.5058(4) 0.0338(16) Uani 1 1 d .
F5 F 0.2194(2) 0.2883(5) 0.6152(3) 0.0272(15) Uani 1 1 d .
F6 F 0.1889(2) 0.3044(6) 0.7575(3) 0.0251(14) Uani 1 1 d .
F7 F 0.2362(3) 0.4659(6) 0.8625(4) 0.0368(17) Uani 1 1 d .
F8 F 0.3425(3) 0.4443(6) 0.9345(4) 0.0399(18) Uani 1 1 d .
F9 F 0.3993(3) 0.2516(7) 0.8994(4) 0.0405(18) Uani 1 1 d .
F10 F 0.3531(2) 0.0851(6) 0.7965(4) 0.0283(15) Uani 1 1 d .
F11 F 0.2264(2) -0.1425(5) 0.6133(3) 0.0263(14) Uani 1 1 d .
F12 F 0.2690(3) -0.1899(6) 0.4952(4) 0.0348(16) Uani 1 1 d .
F13 F 0.3404(3) -0.0304(7) 0.4582(4) 0.0361(17) Uani 1 1 d .
F14 F 0.3696(3) 0.1751(6) 0.5435(4) 0.0395(18) Uani 1 1 d .
F15 F 0.3300(2) 0.2230(5) 0.6621(3) 0.0269(15) Uani 1 1 d .
F16 F 0.1738(2) 0.0676(6) 0.8148(3) 0.0281(15) Uani 1 1 d .
F17 F 0.1758(3) -0.0896(6) 0.9287(4) 0.0376(17) Uani 1 1 d .
F18 F 0.2454(3) -0.2823(7) 0.9538(4) 0.0420(18) Uani 1 1 d .
F19 F 0.3129(3) -0.3145(6) 0.8598(4) 0.0351(16) Uani 1 1 d .
F20 F 0.3119(2) -0.1615(5) 0.7456(3) 0.0257(14) Uani 1 1 d .
B B 0.2430(5) 0.0730(11) 0.7104(7) 0.018(3) Uani 1 1 d .
C21 C 0.1829(4) 0.1066(9) 0.6540(6) 0.018(2) Uani 1 1 d .
C22 C 0.1389(4) 0.0302(9) 0.6396(6) 0.019(2) Uani 1 1 d .
C23 C 0.0922(4) 0.0565(11) 0.5827(6) 0.025(3) Uani 1 1 d .
C24 C 0.0894(4) 0.1592(10) 0.5370(6) 0.023(3) Uani 1 1 d .
C25 C 0.1327(4) 0.2381(10) 0.5498(6) 0.022(2) Uani 1 1 d .
C26 C 0.1781(4) 0.2085(10) 0.6069(6) 0.017(2) Uani 1 1 d .
C27 C 0.2689(4) 0.1852(10) 0.7694(6) 0.018(2) Uani 1 1 d .
C28 C 0.2421(4) 0.2863(10) 0.7903(6) 0.023(3) Uani 1 1 d .
C29 C 0.2657(4) 0.3723(10) 0.8449(6) 0.024(3) Uani 1 1 d .
C30 C 0.3189(4) 0.3610(10) 0.8820(6) 0.025(3) Uani 1 1 d .
C31 C 0.3474(4) 0.2627(10) 0.8627(6) 0.022(3) Uani 1 1 d .
C32 C 0.3226(4) 0.1814(10) 0.8102(6) 0.021(2) Uani 1 1 d .
C33 C 0.2765(4) 0.0416(9) 0.6464(6) 0.017(2) Uani 1 1 d .
C34 C 0.2636(4) -0.0629(10) 0.5992(6) 0.021(2) Uani 1 1 d .
C35 C 0.2839(4) -0.0883(10) 0.5385(6) 0.021(2) Uani 1 1 d .
C36 C 0.3201(4) -0.0096(11) 0.5194(6) 0.027(3) Uani 1 1 d .
C37 C 0.3349(4) 0.0943(11) 0.5633(7) 0.027(3) Uani 1 1 d .
C38 C 0.3132(4) 0.1166(10) 0.6238(6) 0.021(2) Uani 1 1 d .
C39 C 0.2419(4) -0.0389(9) 0.7723(5) 0.015(2) Uani 1 1 d .
C40 C 0.2083(4) -0.0280(9) 0.8237(6) 0.019(2) Uani 1 1 d .
C41 C 0.2093(4) -0.1076(11) 0.8823(6) 0.024(3) Uani 1 1 d .
C42 C 0.2443(5) -0.2046(10) 0.8953(6) 0.027(3) Uani 1 1 d .
C43 C 0.2781(4) -0.2204(9) 0.8480(6) 0.023(3) Uani 1 1 d .
C44 C 0.2761(4) -0.1393(10) 0.7888(6) 0.023(2) Uani 1 1 d .

loop_
_atom_site_aniso_label
_atom_site_aniso_U_11
_atom_site_aniso_U_22
_atom_site_aniso_U_33
_atom_site_aniso_U_23
_atom_site_aniso_U_13
_atom_site_aniso_U_12
Si1 0.0224(16) 0.0223(17) 0.0291(17) 0.0070(14) 0.0068(13) 0.0003(13)
O1 0.029(4) 0.029(4) 0.023(4) -0.002(3) 0.006(3) 0.005(4)
O2 0.013(5) 0.020(6) 0.037(6) 0.000 0.001(5) 0.000
In1 0.0153(6) 0.0156(6) 0.0230(6) 0.000 0.0049(4) 0.000
C1 0.025(6) 0.022(6) 0.026(6) 0.002(5) 0.007(5) 0.003(5)
C2 0.029(7) 0.034(7) 0.042(7) -0.004(6) 0.001(6) -0.002(6)
C3 0.046(8) 0.030(7) 0.065(10) 0.010(7) 0.022(7) -0.002(6)
C4 0.037(7) 0.031(7) 0.031(7) 0.011(6) 0.008(6) -0.001(6)
C5 0.046(8) 0.075(11) 0.027(7) 0.001(7) 0.017(6) 0.005(8)
C6 0.079(11) 0.030(8) 0.035(8) -0.004(6) 0.012(7) 0.006(7)
C7 0.034(7) 0.055(9) 0.035(7) -0.007(7) 0.003(6) -0.015(7)
C8 0.039(8) 0.034(7) 0.042(8) -0.012(6) -0.003(6) 0.009(6)
C9 0.033(7) 0.024(7) 0.042(7) 0.000(6) 0.014(6) 0.010(5)
C10 0.039(8) 0.029(7) 0.072(10) 0.004(7) 0.013(7) 0.009(6)
Si2 0.0278(19) 0.053(2) 0.039(2) 0.0165(19) -0.0001(16) -0.0037(17)
O3 0.025(4) 0.043(5) 0.027(4) 0.006(4) 0.008(3) 0.003(4)
O4 0.041(7) 0.028(7) 0.059(8) 0.000 0.021(6) 0.000
In2 0.0221(6) 0.0311(7) 0.0232(6) 0.000 0.0070(5) 0.000
C11 0.025(6) 0.052(8) 0.023(6) -0.005(6) 0.009(5) 0.001(6)
C12 0.042(9) 0.116(16) 0.064(11) 0.037(11) 0.020(8) 0.002(10)
C13 0.078(13) 0.053(11) 0.120(17) 0.016(11) -0.032(12) -0.029(10)
C14 0.039(8) 0.071(11) 0.053(9) 0.014(8) 0.006(7) 0.011(8)
C15 0.054(10) 0.106(14) 0.039(9) 0.008(9) 0.003(7) -0.039(10)
C16 0.029(9) 0.19(2) 0.083(14) 0.081(15) -0.005(9) -0.014(12)
C17 0.030(8) 0.052(9) 0.081(11) -0.020(8) 0.017(7) -0.004(7)
C18 0.039(9) 0.103(15) 0.084(12) -0.036(11) 0.026(9) -0.017(9)
C19 0.071(17) 0.016(11) 0.76(10) -0.04(3) -0.01(3) -0.020(11)
C20 0.082(16) 0.028(11) 0.57(7) 0.04(2) 0.12(3) 0.025(10)
F1 0.022(3) 0.026(4) 0.029(3) 0.005(3) 0.001(3) -0.004(3)
F2 0.020(3) 0.035(4) 0.036(4) -0.004(3) -0.001(3) -0.007(3)
F3 0.026(4) 0.042(4) 0.029(4) 0.004(3) -0.009(3) 0.007(3)
F4 0.043(4) 0.027(4) 0.029(4) 0.011(3) 0.003(3) 0.006(3)
F5 0.031(4) 0.020(3) 0.029(4) 0.007(3) 0.007(3) -0.001(3)
F6 0.019(3) 0.026(3) 0.030(3) -0.008(3) 0.004(3) 0.000(3)
F7 0.044(4) 0.025(4) 0.041(4) -0.014(3) 0.011(3) 0.002(3)
F8 0.050(4) 0.029(4) 0.034(4) -0.011(3) -0.001(3) -0.007(3)
F9 0.025(4) 0.051(5) 0.038(4) -0.005(4) -0.007(3) 0.000(3)
F10 0.022(3) 0.024(4) 0.036(4) -0.004(3) 0.001(3) 0.002(3)
F11 0.027(3) 0.023(3) 0.031(4) -0.005(3) 0.011(3) -0.007(3)
F12 0.042(4) 0.030(4) 0.033(4) -0.019(3) 0.011(3) -0.005(3)
F13 0.036(4) 0.050(5) 0.028(4) -0.006(3) 0.019(3) 0.000(3)
F14 0.043(4) 0.039(4) 0.045(4) -0.008(3) 0.029(3) -0.021(3)
F15 0.037(4) 0.020(3) 0.030(4) -0.011(3) 0.019(3) -0.012(3)
F16 0.024(3) 0.033(4) 0.030(4) 0.001(3) 0.014(3) -0.001(3)
F17 0.045(4) 0.041(4) 0.032(4) 0.009(3) 0.020(3) 0.003(3)
F18 0.056(5) 0.039(4) 0.032(4) 0.015(3) 0.012(3) -0.003(4)
F19 0.046(4) 0.025(4) 0.036(4) 0.009(3) 0.012(3) 0.013(3)
F20 0.031(3) 0.020(3) 0.028(3) 0.003(3) 0.010(3) 0.009(3)
B 0.014(6) 0.012(6) 0.028(7) 0.001(5) 0.005(5) -0.005(5)
C21 0.016(5) 0.019(6) 0.020(6) -0.004(5) 0.008(4) -0.001(5)
C22 0.023(6) 0.017(6) 0.021(6) 0.003(5) 0.011(5) 0.005(5)
C23 0.016(6) 0.033(7) 0.028(6) -0.007(6) 0.011(5) 0.000(5)
C24 0.017(6) 0.029(7) 0.020(6) -0.005(5) 0.000(5) 0.009(5)
C25 0.025(6) 0.020(6) 0.018(6) 0.000(5) 0.001(5) 0.006(5)
C26 0.012(5) 0.024(6) 0.016(5) -0.010(5) 0.006(4) 0.000(5)
C27 0.017(6) 0.019(6) 0.020(6) -0.002(5) 0.009(5) -0.003(5)
C28 0.020(6) 0.029(7) 0.022(6) 0.005(5) 0.010(5) 0.005(5)
C29 0.031(7) 0.012(6) 0.033(6) -0.005(5) 0.014(5) 0.001(5)
C30 0.031(7) 0.020(6) 0.021(6) -0.001(5) 0.000(5) -0.011(5)
C31 0.017(6) 0.030(7) 0.017(6) 0.006(5) -0.001(5) -0.002(5)
C32 0.018(6) 0.020(6) 0.023(6) 0.012(5) 0.004(5) 0.003(5)
C33 0.013(5) 0.015(6) 0.020(5) 0.006(5) 0.001(4) 0.001(4)
C34 0.011(5) 0.022(6) 0.028(6) 0.006(5) 0.001(5) 0.002(5)
C35 0.024(6) 0.018(6) 0.023(6) -0.002(5) 0.008(5) 0.002(5)
C36 0.025(6) 0.033(7) 0.024(6) 0.000(5) 0.006(5) 0.007(5)
C37 0.023(6) 0.029(7) 0.033(7) 0.005(6) 0.016(5) 0.001(5)
C38 0.015(5) 0.021(6) 0.025(6) -0.001(5) 0.002(5) -0.002(5)
C39 0.015(5) 0.017(6) 0.011(5) -0.006(4) -0.001(4) -0.001(4)
C40 0.014(5) 0.015(6) 0.027(6) -0.004(5) 0.001(5) -0.006(5)
C41 0.025(6) 0.031(7) 0.019(6) 0.001(5) 0.013(5) -0.006(5)
C42 0.044(7) 0.018(6) 0.017(6) 0.004(5) 0.003(5) -0.004(5)
C43 0.027(6) 0.013(6) 0.025(6) 0.005(5) 0.001(5) -0.004(5)
C44 0.022(6) 0.020(6) 0.027(6) -0.003(5) 0.008(5) 0.002(5)

loop_
_atom_type_symbol
_atom_type_description
_atom_type_scat_dispersion_real
_atom_type_scat_dispersion_imag
_atom_type_scat_source
C C 0.0033 0.0016 'International Tables Vol C Tables 4.2.6.8 and 6.1.1.4'
H H 0.0000 0.0000 'International Tables Vol C Tables 4.2.6.8 and 6.1.1.4'
B B 0.0013 0.0007 'International Tables Vol C Tables 4.2.6.8 and 6.1.1.4'
F F 0.0171 0.0103 'International Tables Vol C Tables 4.2.6.8 and 6.1.1.4'
In In -0.7276 1.3100 'International Tables Vol C Tables 4.2.6.8 and 6.1.1.4'
O O 0.0106 0.0060 'International Tables Vol C Tables 4.2.6.8 and 6.1.1.4'
Si Si 0.0817 0.0704 'International Tables Vol C Tables 4.2.6.8 and 6.1.1.4'

loop_
_geom_angle_atom_site_label_1
_geom_angle_atom_site_label_2
_geom_angle_atom_site_label_3
_geom_angle
_geom_angle_site_symmetry_1
_geom_angle_site_symmetry_3
C2 Si1 C1 113.5(6) . .
C2 Si1 C4 108.6(6) . .
C1 Si1 C4 107.8(5) . .
C2 Si1 C3 107.8(6) . .
C1 Si1 C3 109.0(5) . .
C4 Si1 C3 110.1(6) . .
C8 O1 C5 105.1(9) . .
C8 O1 In1 127.8(7) . .
C5 O1 In1 127.1(7) . .
C9 O2 C9 109.4(12) . 2_556
C9 O2 In1 125.3(6) . .
C9 O2 In1 125.3(6) 2_556 .
C1 In1 C1 159.0(6) . 2_556
C1 In1 O2 100.5(3) . .
C1 In1 O2 100.5(3) 2_556 .
C1 In1 O1 93.2(3) . .
C1 In1 O1 90.8(3) 2_556 .
O2 In1 O1 79.15(18) . .
C1 In1 O1 90.8(3) . 2_556
C1 In1 O1 93.2(3) 2_556 2_556
O2 In1 O1 79.15(18) . 2_556
O1 In1 O1 158.3(4) . 2_556
Si1 C1 In1 119.6(5) . .
Si1 C1 H1A 107.4 . .
In1 C1 H1A 107.4 . .
Si1 C1 H1B 107.4 . .
In1 C1 H1B 107.4 . .
H1A C1 H1B 106.9 . .
Si1 C2 H2A 109.5 . .
Si1 C2 H2B 109.5 . .
H2A C2 H2B 109.5 . .
Si1 C2 H2C 109.5 . .
H2A C2 H2C 109.5 . .
H2B C2 H2C 109.5 . .
Si1 C3 H3A 109.5 . .
Si1 C3 H3B 109.5 . .
H3A C3 H3B 109.5 . .
Si1 C3 H3C 109.5 . .
H3A C3 H3C 109.5 . .
H3B C3 H3C 109.5 . .
Si1 C4 H4A 109.5 . .
Si1 C4 H4B 109.5 . .
H4A C4 H4B 109.5 . .
Si1 C4 H4C 109.5 . .
H4A C4 H4C 109.5 . .
H4B C4 H4C 109.5 . .
O1 C5 C6 105.8(10) . .
O1 C5 H5A 110.6 . .
C6 C5 H5A 110.6 . .
O1 C5 H5B 110.6 . .
C6 C5 H5B 110.6 . .
H5A C5 H5B 108.7 . .
C5 C6 C7 104.6(11) . .
C5 C6 H6A 110.8 . .
C7 C6 H6A 110.8 . .
C5 C6 H6B 110.8 . .
C7 C6 H6B 110.8 . .
H6A C6 H6B 108.9 . .
C8 C7 C6 104.7(11) . .
C8 C7 H7A 110.8 . .
C6 C7 H7A 110.8 . .
C8 C7 H7B 110.8 . .
C6 C7 H7B 110.8 . .
H7A C7 H7B 108.9 . .
O1 C8 C7 105.7(10) . .
O1 C8 H8A 110.6 . .
C7 C8 H8A 110.6 . .
O1 C8 H8B 110.6 . .
C7 C8 H8B 110.6 . .
H8A C8 H8B 108.7 . .
O2 C9 C10 105.4(9) . .
O2 C9 H9A 110.7 . .
C10 C9 H9A 110.7 . .
O2 C9 H9B 110.7 . .
C10 C9 H9B 110.7 . .
H9A C9 H9B 108.8 . .
C9 C10 C10 102.6(8) . 2_556
C9 C10 H10A 111.2 . .
C10 C10 H10A 111.2 2_556 .
C9 C10 H10B 111.2 . .
C10 C10 H10B 111.2 2_556 .
H10A C10 H10B 109.2 . .
C11 Si2 C13 110.9(7) . .
C11 Si2 C12 106.5(7) . .
C13 Si2 C12 110.3(9) . .
C11 Si2 C14 110.0(6) . .
C13 Si2 C14 108.4(9) . .
C12 Si2 C14 110.8(7) . .
C18 O3 C15 108.0(10) . .
C18 O3 In2 124.3(8) . .
C15 O3 In2 127.7(8) . .
C19 O4 C19 96(2) 2_656 .
C19 O4 In2 131.8(10) 2_656 .
C19 O4 In2 131.8(10) . .
C11 In2 C11 159.4(7) . 2_656
C11 In2 O4 100.3(3) . .
C11 In2 O4 100.3(3) 2_656 .
C11 In2 O3 89.5(4) . .
C11 In2 O3 92.7(4) 2_656 .
O4 In2 O3 83.8(2) . .
C11 In2 O3 92.7(4) . 2_656
C11 In2 O3 89.5(4) 2_656 2_656
O4 In2 O3 83.84(19) . 2_656
O3 In2 O3 167.7(4) . 2_656
Si2 C11 In2 120.1(6) . .
Si2 C11 H11A 107.3 . .
In2 C11 H11A 107.3 . .
Si2 C11 H11B 107.3 . .
In2 C11 H11B 107.3 . .
H11A C11 H11B 106.9 . .
Si2 C12 H12A 109.5 . .
Si2 C12 H12B 109.5 . .
H12A C12 H12B 109.5 . .
Si2 C12 H12C 109.5 . .
H12A C12 H12C 109.5 . .
H12B C12 H12C 109.5 . .
Si2 C13 H13A 109.5 . .
Si2 C13 H13B 109.5 . .
H13A C13 H13B 109.5 . .
Si2 C13 H13C 109.5 . .
H13A C13 H13C 109.5 . .
H13B C13 H13C 109.5 . .
Si2 C14 H14A 109.5 . .
Si2 C14 H14B 109.5 . .
H14A C14 H14B 109.5 . .
Si2 C14 H14C 109.5 . .
H14A C14 H14C 109.5 . .
H14B C14 H14C 109.5 . .
O3 C15 C16 103.2(14) . .
O3 C15 H15A 111.1 . .
C16 C15 H15A 111.1 . .
O3 C15 H15B 111.1 . .
C16 C15 H15B 111.1 . .
H15A C15 H15B 109.1 . .
C17 C16 C15 106.2(13) . .
C17 C16 H16A 110.5 . .
C15 C16 H16A 110.5 . .
C17 C16 H16B 110.5 . .
C15 C16 H16B 110.5 . .
H16A C16 H16B 108.7 . .
C16 C17 C18 101.9(12) . .
C16 C17 H17A 111.4 . .
C18 C17 H17A 111.4 . .
C16 C17 H17B 111.4 . .
C18 C17 H17B 111.4 . .
H17A C17 H17B 109.3 . .
O3 C18 C17 110.3(13) . .
O3 C18 H18A 109.6 . .
C17 C18 H18A 109.6 . .
O3 C18 H18B 109.6 . .
C17 C18 H18B 109.6 . .
H18A C18 H18B 108.1 . .
O4 C19 C20 118(2) . .
C20 C19 C19 76.5(14) . 2_656
O4 C19 H19A 107.8 . .
C20 C19 H19A 107.8 . .
O4 C19 H19B 107.8 . .
C20 C19 H19B 107.8 . .
H19A C19 H19B 107.1 . .
C20 C20 C19 101.4(19) 2_656 .
C20 C20 H20A 111.5 2_656 .
C19 C20 H20A 111.5 . .
C20 C20 H20B 111.5 2_656 .
C19 C20 H20B 111.5 . .
H20A C20 H20B 109.3 . .
C33 B C27 114.3(8) . .
C33 B C39 115.0(8) . .
C27 B C39 100.3(8) . .
C33 B C21 100.7(8) . .
C27 B C21 113.5(9) . .
C39 B C21 113.8(8) . .
C22 C21 C26 115.1(9) . .
C22 C21 B 125.3(9) . .
C26 C21 B 118.5(9) . .
F1 C22 C21 123.6(9) . .
F1 C22 C23 114.4(9) . .
C21 C22 C23 122.0(10) . .
F2 C23 C24 119.3(9) . .
F2 C23 C22 120.0(10) . .
C24 C23 C22 120.7(10) . .
F3 C24 C23 120.6(10) . .
F3 C24 C25 120.5(10) . .
C23 C24 C25 118.9(10) . .
F4 C25 C24 119.9(9) . .
F4 C25 C26 121.6(10) . .
C24 C25 C26 118.5(10) . .
F5 C26 C21 119.9(9) . .
F5 C26 C25 115.3(9) . .
C21 C26 C25 124.8(10) . .
C28 C27 C32 111.8(10) . .
C28 C27 B 127.5(9) . .
C32 C27 B 120.5(9) . .
F6 C28 C29 115.3(9) . .
F6 C28 C27 120.3(10) . .
C29 C28 C27 124.3(10) . .
F7 C29 C30 120.2(10) . .
F7 C29 C28 120.1(10) . .
C30 C29 C28 119.7(10) . .
F8 C30 C29 120.4(10) . .
F8 C30 C31 121.5(10) . .
C29 C30 C31 118.1(10) . .
C32 C31 F9 122.3(10) . .
C32 C31 C30 119.8(10) . .
F9 C31 C30 117.9(10) . .
C31 C32 F10 116.1(9) . .
C31 C32 C27 126.3(10) . .
F10 C32 C27 117.7(9) . .
C38 C33 C34 111.9(9) . .
C38 C33 B 127.0(9) . .
C34 C33 B 120.5(9) . .
C35 C34 F11 116.9(9) . .
C35 C34 C33 125.0(10) . .
F11 C34 C33 118.1(9) . .
F12 C35 C34 121.6(10) . .
F12 C35 C36 118.5(9) . .
C34 C35 C36 119.9(10) . .
F13 C36 C35 121.6(10) . .
F13 C36 C37 119.9(10) . .
C35 C36 C37 118.5(10) . .
F14 C37 C38 121.3(10) . .
F14 C37 C36 119.0(10) . .
C38 C37 C36 119.6(10) . .
F15 C38 C37 114.6(9) . .
F15 C38 C33 120.3(9) . .
C37 C38 C33 125.1(10) . .
C44 C39 C40 112.5(9) . .
C44 C39 B 127.2(9) . .
C40 C39 B 119.7(9) . .
F16 C40 C41 117.9(9) . .
F16 C40 C39 118.3(9) . .
C41 C40 C39 123.7(10) . .
F17 C41 C40 119.6(10) . .
F17 C41 C42 119.8(10) . .
C40 C41 C42 120.7(10) . .
F18 C42 C41 120.2(10) . .
F18 C42 C43 121.1(10) . .
C41 C42 C43 118.7(10) . .
F19 C43 C42 119.9(9) . .
F19 C43 C44 120.4(10) . .
C42 C43 C44 119.7(10) . .
F20 C44 C43 115.3(9) . .
F20 C44 C39 120.0(9) . .
C43 C44 C39 124.7(10) . .

loop_
_geom_bond_atom_site_label_1
_geom_bond_atom_site_label_2
_geom_bond_distance
_geom_bond_site_symmetry_2
Si1 C2 1.857(12) .
Si1 C1 1.858(11) .
Si1 C4 1.860(12) .
Si1 C3 1.863(13) .
O1 C8 1.433(14) .
O1 C5 1.438(15) .
O1 In1 2.425(7) .
O2 C9 1.459(12) .
O2 C9 1.459(12) 2_556
O2 In1 2.253(10) .
In1 C1 2.136(11) .
In1 C1 2.136(11) 2_556
In1 O1 2.425(7) 2_556
C1 H1A 0.9900 .
C1 H1B 0.9900 .
C2 H2A 0.9800 .
C2 H2B 0.9800 .
C2 H2C 0.9800 .
C3 H3A 0.9800 .
C3 H3B 0.9800 .
C3 H3C 0.9800 .
C4 H4A 0.9800 .
C4 H4B 0.9800 .
C4 H4C 0.9800 .
C5 C6 1.513(19) .
C5 H5A 0.9900 .
C5 H5B 0.9900 .
C6 C7 1.515(19) .
C6 H6A 0.9900 .
C6 H6B 0.9900 .
C7 C8 1.482(17) .
C7 H7A 0.9900 .
C7 H7B 0.9900 .
C8 H8A 0.9900 .
C8 H8B 0.9900 .
C9 C10 1.503(17) .
C9 H9A 0.9900 .
C9 H9B 0.9900 .
C10 C10 1.52(3) 2_556
C10 H10A 0.9900 .
C10 H10B 0.9900 .
Si2 C11 1.834(13) .
Si2 C13 1.842(16) .
Si2 C12 1.855(16) .
Si2 C14 1.873(14) .
O3 C18 1.424(16) .
O3 C15 1.448(16) .
O3 In2 2.458(7) .
O4 C19 1.24(2) 2_656
O4 C19 1.24(2) .
O4 In2 2.223(12) .
In2 C11 2.133(11) .
In2 C11 2.133(11) 2_656
In2 O3 2.458(7) 2_656
C11 H11A 0.9900 .
C11 H11B 0.9900 .
C12 H12A 0.9800 .
C12 H12B 0.9800 .
C12 H12C 0.9800 .
C13 H13A 0.9800 .
C13 H13B 0.9800 .
C13 H13C 0.9800 .
C14 H14A 0.9800 .
C14 H14B 0.9800 .
C14 H14C 0.9800 .
C15 C16 1.51(2) .
C15 H15A 0.9900 .
C15 H15B 0.9900 .
C16 C17 1.46(2) .
C16 H16A 0.9900 .
C16 H16B 0.9900 .
C17 C18 1.47(2) .
C17 H17A 0.9900 .
C17 H17B 0.9900 .
C18 H18A 0.9900 .
C18 H18B 0.9900 .
C19 C20 1.40(3) .
C19 H19A 0.9900 .
C19 H19B 0.9900 .
C20 C20 1.23(5) 2_656
C20 H20A 0.9900 .
C20 H20B 0.9900 .
F1 C22 1.332(12) .
F2 C23 1.357(12) .
F3 C24 1.329(12) .
F4 C25 1.319(12) .
F5 C26 1.347(12) .
F6 C28 1.362(12) .
F7 C29 1.349(12) .
F8 C30 1.339(12) .
F9 C31 1.340(12) .
F10 C32 1.364(12) .
F11 C34 1.357(12) .
F12 C35 1.349(12) .
F13 C36 1.350(13) .
F14 C37 1.358(12) .
F15 C38 1.359(12) .
F16 C40 1.349(12) .
F17 C41 1.356(12) .
F18 C42 1.344(12) .
F19 C43 1.339(12) .
F20 C44 1.365(12) .
B C33 1.634(15) .
B C27 1.644(15) .
B C39 1.654(15) .
B C21 1.667(15) .
C21 C22 1.374(15) .
C21 C26 1.380(15) .
C22 C23 1.402(15) .
C23 C24 1.376(16) .
C24 C25 1.377(15) .
C25 C26 1.389(14) .
C27 C28 1.395(15) .
C27 C32 1.395(14) .
C28 C29 1.382(16) .
C29 C30 1.372(16) .
C30 C31 1.386(16) .
C31 C32 1.334(15) .
C33 C38 1.382(14) .
C33 C34 1.407(15) .
C34 C35 1.350(15) .
C35 C36 1.368(16) .
C36 C37 1.375(16) .
C37 C38 1.362(15) .
C39 C44 1.385(15) .
C39 C40 1.417(14) .
C40 C41 1.358(15) .
C41 C42 1.366(16) .
C42 C43 1.368(16) .
C43 C44 1.375(15) .

loop_
_geom_torsion_atom_site_label_1
_geom_torsion_atom_site_label_2
_geom_torsion_atom_site_label_3
_geom_torsion_atom_site_label_4
_geom_torsion
_geom_torsion_site_symmetry_1
_geom_torsion_site_symmetry_4
C9 O2 In1 C1 32.6(7) . .
C9 O2 In1 C1 -147.4(7) 2_556 .
C9 O2 In1 C1 -147.4(7) . 2_556
C9 O2 In1 C1 32.6(7) 2_556 2_556
C9 O2 In1 O1 123.8(6) . .
C9 O2 In1 O1 -56.2(6) 2_556 .
C9 O2 In1 O1 -56.2(6) . 2_556
C9 O2 In1 O1 123.8(6) 2_556 2_556
C8 O1 In1 C1 -129.6(9) . .
C5 O1 In1 C1 48.2(10) . .
C8 O1 In1 C1 29.8(10) . 2_556
C5 O1 In1 C1 -152.5(10) . 2_556
C8 O1 In1 O2 130.3(9) . .
C5 O1 In1 O2 -51.9(9) . .
C8 O1 In1 O1 130.3(9) . 2_556
C5 O1 In1 O1 -51.9(9) . 2_556
C2 Si1 C1 In1 64.1(8) . .
C4 Si1 C1 In1 -56.3(8) . .
C3 Si1 C1 In1 -175.7(6) . .
C1 In1 C1 Si1 5.6(5) 2_556 .
O2 In1 C1 Si1 -174.4(5) . .
O1 In1 C1 Si1 106.1(6) . .
O1 In1 C1 Si1 -95.3(6) 2_556 .
C8 O1 C5 C6 -33.9(13) . .
In1 O1 C5 C6 147.9(8) . .
O1 C5 C6 C7 16.3(14) . .
C5 C6 C7 C8 6.6(14) . .
C5 O1 C8 C7 38.6(13) . .
In1 O1 C8 C7 -143.3(8) . .
C6 C7 C8 O1 -27.5(14) . .
C9 O2 C9 C10 -12.2(7) 2_556 .
In1 O2 C9 C10 167.8(7) . .
O2 C9 C10 C10 31.1(16) . 2_556
C19 O4 In2 C11 -104(3) 2_656 .
C19 O4 In2 C11 76(3) . .
C19 O4 In2 C11 76(3) 2_656 2_656
C19 O4 In2 C11 -104(3) . 2_656
C19 O4 In2 O3 -16(3) 2_656 .
C19 O4 In2 O3 164(3) . .
C19 O4 In2 O3 164(3) 2_656 2_656
C19 O4 In2 O3 -16(3) . 2_656
C18 O3 In2 C11 -154.2(12) . .
C15 O3 In2 C11 23.2(12) . .
C18 O3 In2 C11 5.2(12) . 2_656
C15 O3 In2 C11 -177.3(12) . 2_656
C18 O3 In2 O4 105.3(12) . .
C15 O3 In2 O4 -77.2(11) . .
C18 O3 In2 O3 105.3(12) . 2_656
C15 O3 In2 O3 -77.2(11) . 2_656
C13 Si2 C11 In2 58.4(11) . .
C12 Si2 C11 In2 178.3(7) . .
C14 Si2 C11 In2 -61.6(9) . .
C11 In2 C11 Si2 -7.6(6) 2_656 .
O4 In2 C11 Si2 172.4(6) . .
O3 In2 C11 Si2 88.7(6) . .
O3 In2 C11 Si2 -103.4(6) 2_656 .
C18 O3 C15 C16 17.3(18) . .
In2 O3 C15 C16 -160.5(10) . .
O3 C15 C16 C17 -31(2) . .
C15 C16 C17 C18 31(2) . .
C15 O3 C18 C17 2.1(19) . .
In2 O3 C18 C17 179.9(10) . .
C16 C17 C18 O3 -21(2) . .
C19 O4 C19 C20 -7(3) 2_656 .
In2 O4 C19 C20 173(3) . .
In2 O4 C19 C19 180.000(3) . 2_656
O4 C19 C20 C20 20(8) . 2_656
C19 C19 C20 C20 15(6) 2_656 2_656
C33 B C21 C22 103.4(11) . .
C27 B C21 C22 -134.0(10) . .
C39 B C21 C22 -20.2(14) . .
C33 B C21 C26 -64.4(11) . .
C27 B C21 C26 58.1(12) . .
C39 B C21 C26 172.0(9) . .
C26 C21 C22 F1 178.1(9) . .
B C21 C22 F1 9.9(16) . .
C26 C21 C22 C23 -1.8(15) . .
B C21 C22 C23 -170.0(10) . .
F1 C22 C23 F2 1.9(14) . .
C21 C22 C23 F2 -178.2(9) . .
F1 C22 C23 C24 -177.9(9) . .
C21 C22 C23 C24 2.0(16) . .
F2 C23 C24 F3 -1.1(15) . .
C22 C23 C24 F3 178.7(9) . .
F2 C23 C24 C25 178.1(9) . .
C22 C23 C24 C25 -2.0(16) . .
F3 C24 C25 F4 -2.1(15) . .
C23 C24 C25 F4 178.7(9) . .
F3 C24 C25 C26 -178.8(9) . .
C23 C24 C25 C26 1.9(15) . .
C22 C21 C26 F5 -178.8(8) . .
B C21 C26 F5 -9.8(13) . .
C22 C21 C26 C25 1.8(15) . .
B C21 C26 C25 170.8(10) . .
F4 C25 C26 F5 2.0(14) . .
C24 C25 C26 F5 178.7(9) . .
F4 C25 C26 C21 -178.6(9) . .
C24 C25 C26 C21 -1.9(16) . .
C33 B C27 C28 132.0(11) . .
C39 B C27 C28 -104.4(11) . .
C21 B C27 C28 17.3(15) . .
C33 B C27 C32 -53.4(13) . .
C39 B C27 C32 70.2(11) . .
C21 B C27 C32 -168.1(9) . .
C32 C27 C28 F6 -178.9(9) . .
B C27 C28 F6 -3.9(16) . .
C32 C27 C28 C29 -0.2(15) . .
B C27 C28 C29 174.7(10) . .
F6 C28 C29 F7 0.1(15) . .
C27 C28 C29 F7 -178.6(10) . .
F6 C28 C29 C30 179.1(9) . .
C27 C28 C29 C30 0.4(17) . .
F7 C29 C30 F8 -1.7(16) . .
C28 C29 C30 F8 179.3(10) . .
F7 C29 C30 C31 179.3(9) . .
C28 C29 C30 C31 0.3(16) . .
F8 C30 C31 C32 179.9(10) . .
C29 C30 C31 C32 -1.1(16) . .
F8 C30 C31 F9 1.4(15) . .
C29 C30 C31 F9 -179.6(10) . .
F9 C31 C32 F10 0.6(15) . .
C30 C31 C32 F10 -177.8(9) . .
F9 C31 C32 C27 179.8(10) . .
C30 C31 C32 C27 1.4(17) . .
C28 C27 C32 C31 -0.7(15) . .
B C27 C32 C31 -176.0(10) . .
C28 C27 C32 F10 178.4(9) . .
B C27 C32 F10 3.1(14) . .
C27 B C33 C38 -18.8(15) . .
C39 B C33 C38 -134.2(10) . .
C21 B C33 C38 103.1(11) . .
C27 B C33 C34 171.1(9) . .
C39 B C33 C34 55.8(12) . .
C21 B C33 C34 -66.9(11) . .
C38 C33 C34 C35 -0.4(15) . .
B C33 C34 C35 171.1(10) . .
C38 C33 C34 F11 -177.7(8) . .
B C33 C34 F11 -6.2(14) . .
F11 C34 C35 F12 -1.8(15) . .
C33 C34 C35 F12 -179.2(9) . .
F11 C34 C35 C36 177.6(9) . .
C33 C34 C35 C36 0.3(17) . .
F12 C35 C36 F13 1.0(16) . .
C34 C35 C36 F13 -178.5(10) . .
F12 C35 C36 C37 179.6(10) . .
C34 C35 C36 C37 0.2(16) . .
F13 C36 C37 F14 0.7(16) . .
C35 C36 C37 F14 -178.0(10) . .
F13 C36 C37 C38 178.2(10) . .
C35 C36 C37 C38 -0.5(16) . .
F14 C37 C38 F15 -1.2(15) . .
C36 C37 C38 F15 -178.7(9) . .
F14 C37 C38 C33 177.8(10) . .
C36 C37 C38 C33 0.4(17) . .
C34 C33 C38 F15 179.1(9) . .
B C33 C38 F15 8.3(15) . .
C34 C33 C38 C37 0.0(15) . .
B C33 C38 C37 -170.7(10) . .
C33 B C39 C44 18.2(15) . .
C27 B C39 C44 -104.9(11) . .
C21 B C39 C44 133.6(10) . .
C33 B C39 C40 -171.6(9) . .
C27 B C39 C40 65.2(11) . .
C21 B C39 C40 -56.3(12) . .
C44 C39 C40 F16 178.7(8) . .
B C39 C40 F16 7.2(13) . .
C44 C39 C40 C41 -0.4(14) . .
B C39 C40 C41 -171.9(10) . .
F16 C40 C41 F17 0.7(15) . .
C39 C40 C41 F17 179.8(9) . .
F16 C40 C41 C42 -178.5(9) . .
C39 C40 C41 C42 0.6(16) . .
F17 C41 C42 F18 0.3(16) . .
C40 C41 C42 F18 179.5(10) . .
F17 C41 C42 C43 -179.5(10) . .
C40 C41 C42 C43 -0.3(17) . .
F18 C42 C43 F19 -0.1(16) . .
C41 C42 C43 F19 179.7(10) . .
F18 C42 C43 C44 -179.9(10) . .
C41 C42 C43 C44 -0.1(16) . .
F19 C43 C44 F20 -0.9(15) . .
C42 C43 C44 F20 178.9(9) . .
F19 C43 C44 C39 -179.5(10) . .
C42 C43 C44 C39 0.3(17) . .
C40 C39 C44 F20 -178.6(9) . .
B C39 C44 F20 -7.9(16) . .
C40 C39 C44 C43 -0.1(15) . .
B C39 C44 C43 170.6(10) . .
